data_1507554
loop_
_publ_author_name
'Gizecki, Patricia'
'Dhal, Robert'
'Toupet, Lo\"ic'
'Dujardin, Gilles'

_publ_section_title
;
 First Asymmetric Synthesis of a 6-Alkoxy-5,6-dihydro-1,3-oxazine:&#x2009;
 A Promising Enantioselective Route to \b-Amido Aldehydes
;
_journal_issue 5
_journal_name_full 'Organic Letters'
_journal_page_first 585
_journal_paper_doi 10.1021/ol991326j
_journal_volume 2
_journal_year 2000
_chemical_formula_sum 'C22 H23 N O4'
_chemical_formula_weight 365.41
_chemical_name_systematic
; 
 ? 
;
_space_group_IT_number 145
_symmetry_cell_setting trigonal
_symmetry_space_group_name_Hall 'P 32'
_symmetry_space_group_name_H-M 'P 32'
_atom_sites_solution_hydrogens geom
_atom_sites_solution_primary direct
_atom_sites_solution_secondary difmap
_audit_creation_method SHELXL-97
_cell_angle_alpha 90.00
_cell_angle_beta 90.00
_cell_angle_gamma 120.00
_cell_formula_units_Z 6
_cell_length_a 11.144(2)
_cell_length_b 11.144(2)
_cell_length_c 27.418(7)
_cell_measurement_temperature 293(2)
_cell_volume 2948.8(11)
_computing_structure_refinement 'SHELXL-97 (Sheldrick, 1997)'
_computing_structure_solution 'SHELXS-97 (Sheldrick, 1990)'
_diffrn_ambient_temperature 293(2)
_diffrn_measured_fraction_theta_full 0.999
_diffrn_measured_fraction_theta_max 0.999
_diffrn_radiation_monochromator graphite
_diffrn_radiation_source 'fine-focus sealed tube'
_diffrn_radiation_type MoK\a
_diffrn_radiation_wavelength 0.71069
_diffrn_reflns_av_R_equivalents 0.0000
_diffrn_reflns_av_sigmaI/netI 0.0385
_diffrn_reflns_limit_h_max 12
_diffrn_reflns_limit_h_min 0
_diffrn_reflns_limit_k_max 12
_diffrn_reflns_limit_k_min 0
_diffrn_reflns_limit_l_max 34
_diffrn_reflns_limit_l_min -34
_diffrn_reflns_number 7156
_diffrn_reflns_theta_full 27.01
_diffrn_reflns_theta_max 27.01
_diffrn_reflns_theta_min 2.11
_exptl_absorpt_coefficient_mu 0.085
_exptl_crystal_colour colourless
_exptl_crystal_density_diffrn 1.235
_exptl_crystal_density_method 'not measured'
_exptl_crystal_description prism
_exptl_crystal_F_000 1164
_exptl_crystal_size_max 0.36
_exptl_crystal_size_mid 0.33
_exptl_crystal_size_min 0.33
_refine_diff_density_max 0.197
_refine_diff_density_min -0.223
_refine_diff_density_rms 0.046
_refine_ls_abs_structure_details 'Flack H D (1983), Acta Cryst. A39, 876-881'
_refine_ls_abs_structure_Flack 1(2)
_refine_ls_extinction_coef 0.0001(5)
_refine_ls_extinction_expression Fc^*^=kFc[1+0.001xFc^2^\l^3^/sin(2\q)]^-1/4^
_refine_ls_extinction_method SHELXL
_refine_ls_goodness_of_fit_ref 1.053
_refine_ls_hydrogen_treatment mixed
_refine_ls_matrix_type full
_refine_ls_number_parameters 488
_refine_ls_number_reflns 4953
_refine_ls_number_restraints 1
_refine_ls_restrained_S_all 1.053
_refine_ls_R_factor_all 0.1392
_refine_ls_R_factor_gt 0.0635
_refine_ls_shift/su_max 0.001
_refine_ls_shift/su_mean 0.000
_refine_ls_structure_factor_coef Fsqd
_refine_ls_weighting_details 'calc w=1/[\s^2^(Fo^2^)+(0.0983P)^2^+0.5500P] where P=(Fo^2^+2Fc^2^)/3'
_refine_ls_weighting_scheme calc
_refine_ls_wR_factor_gt 0.1589
_refine_ls_wR_factor_ref 0.1955
_reflns_number_gt 2765
_reflns_number_total 4953
_reflns_threshold_expression >2sigma(I)
_cod_data_source_file ol991326j_s2.cif
_cod_data_source_block duj
_cod_depositor_comments
;
The following automatic conversions were performed:
'_atom_site_symetry_multiplicity' tag replaced with
'_atom_site_symmetry_multiplicity'.

Automatic conversion script
Id: cif_correct_tags 1440 2010-10-19 06:21:57Z saulius 

The following automatic conversions were performed:

'_symmetry_cell_setting' value 'Trigonal' changed to 'trigonal'
according to /home/saulius/struct/CIF-dictionaries/cif_core.dic
dictionary named 'cif_core.dic' version 2.4.2 from 2011-04-26.

Automatic conversion script
Id: cif_fix_values 1715 2011-07-08 13:25:40Z adriana 
;
_cod_original_sg_symbol_H-M P32
_cod_database_code 1507554

loop_
_symmetry_equiv_pos_as_xyz
'x, y, z'
'-y, x-y, z+2/3'
'-x+y, -x, z+1/3'

loop_
_atom_site_label
_atom_site_type_symbol
_atom_site_fract_x
_atom_site_fract_y
_atom_site_fract_z
_atom_site_U_iso_or_equiv
_atom_site_adp_type
_atom_site_occupancy
_atom_site_symmetry_multiplicity
_atom_site_calc_flag
_atom_site_refinement_flags
O1 O 0.3016(4) 0.4064(4) 0.89465(15) 0.0707(11) Uani 1 1 d .
O2 O 0.5296(4) 0.5356(5) 0.91361(13) 0.0740(12) Uani 1 1 d .
O3 O 0.8239(4) 0.5773(5) 0.85221(16) 0.0859(13) Uani 1 1 d .
O4 O 0.7149(5) 0.6954(6) 0.83704(18) 0.0962(15) Uani 1 1 d .
O31 O 0.0775(4) 0.2734(4) 0.76727(15) 0.0747(12) Uani 1 1 d .
O32 O -0.1494(4) 0.1708(4) 0.74480(14) 0.0835(15) Uani 1 1 d .
O33 O -0.4513(4) -0.0675(5) 0.80532(17) 0.0834(13) Uani 1 1 d .
O34 O -0.3290(6) 0.1553(5) 0.8233(2) 0.0997(15) Uani 1 1 d .
N1 N 0.1527(5) 0.4981(6) 0.89491(16) 0.0629(12) Uani 1 1 d .
N31 N 0.2217(5) 0.5150(5) 0.76886(17) 0.0610(12) Uani 1 1 d .
C1 C 0.2688(5) 0.6391(6) 0.8892(2) 0.0616(15) Uani 1 1 d .
H1 H 0.2825 0.6587 0.8541 0.074 Uiso 1 1 calc R
C2 C 0.4019(6) 0.6519(6) 0.9094(2) 0.0627(15) Uani 1 1 d .
H2A H 0.4799 0.7417 0.9009 0.075 Uiso 1 1 calc R
H2B H 0.3964 0.6445 0.9447 0.075 Uiso 1 1 calc R
C3 C 0.4223(6) 0.5388(7) 0.8884(2) 0.0662(16) Uani 1 1 d .
H3 H 0.4456 0.5563 0.8537 0.079 Uiso 1 1 calc R
C4 C 0.1760(6) 0.3998(7) 0.89724(19) 0.0621(14) Uani 1 1 d .
C5 C 0.6066(6) 0.4884(6) 0.8878(2) 0.0606(15) Uani 1 1 d .
H5 H 0.5436 0.4082 0.8679 0.073 Uiso 1 1 calc R
C6 C 0.7144(6) 0.5980(7) 0.8553(2) 0.0688(16) Uani 1 1 d .
C7 C 0.8010(7) 0.4630(8) 0.8833(3) 0.0822(19) Uani 1 1 d .
H7A H 0.8860 0.4825 0.8997 0.099 Uiso 1 1 calc R
H7B H 0.7676 0.3785 0.8645 0.099 Uiso 1 1 calc R
C8 C 0.6922(6) 0.4495(6) 0.9200(2) 0.0654(15) Uani 1 1 d .
C9 C 0.6133(10) 0.3034(9) 0.9405(4) 0.118(3) Uani 1 1 d .
H9A H 0.6743 0.2863 0.9602 0.153 Uiso 1 1 calc R
H9B H 0.5783 0.2380 0.9141 0.153 Uiso 1 1 calc R
H9C H 0.5374 0.2935 0.9600 0.153 Uiso 1 1 calc R
C10 C 0.7593(7) 0.5541(8) 0.9611(2) 0.0768(18) Uani 1 1 d .
H10A H 0.8175 0.5310 0.9800 0.100 Uiso 1 1 calc R
H10B H 0.6886 0.5521 0.9817 0.100 Uiso 1 1 calc R
H10C H 0.8142 0.6452 0.9476 0.100 Uiso 1 1 calc R
C11 C 0.2405(6) 0.7453(6) 0.9119(2) 0.0627(14) Uani 1 1 d .
C12 C 0.1607(7) 0.7166(7) 0.9533(2) 0.0735(17) Uani 1 1 d .
H12 H 0.1187 0.6282 0.9667 0.088 Uiso 1 1 calc R
C13 C 0.1427(9) 0.8174(10) 0.9748(3) 0.095(2) Uani 1 1 d .
H13 H 0.0889 0.7962 1.0028 0.114 Uiso 1 1 calc R
C14 C 0.2009(10) 0.9459(11) 0.9564(4) 0.108(3) Uani 1 1 d .
H14 H 0.1886 1.0134 0.9718 0.130 Uiso 1 1 calc R
C15 C 0.2807(10) 0.9777(10) 0.9137(5) 0.132(4) Uani 1 1 d .
H15 H 0.3201 1.0656 0.8999 0.159 Uiso 1 1 calc R
C16 C 0.2993(7) 0.8756(8) 0.8925(3) 0.093(2) Uani 1 1 d .
H16 H 0.3531 0.8960 0.8645 0.112 Uiso 1 1 calc R
C17 C 0.0623(6) 0.2541(6) 0.9025(2) 0.0636(15) Uani 1 1 d .
C18 C 0.0750(8) 0.1417(7) 0.8875(2) 0.0825(19) Uani 1 1 d .
H18 H 0.1590 0.1563 0.8751 0.099 Uiso 1 1 calc R
C19 C -0.0352(10) 0.0097(8) 0.8908(3) 0.098(2) Uani 1 1 d .
H19 H -0.0252 -0.0641 0.8802 0.117 Uiso 1 1 calc R
C20 C -0.1577(9) -0.0156(8) 0.9092(3) 0.098(2) Uani 1 1 d .
H20 H -0.2320 -0.1056 0.9113 0.117 Uiso 1 1 calc R
C21 C -0.1702(8) 0.0939(9) 0.9245(4) 0.103(3) Uani 1 1 d .
H21 H -0.2544 0.0775 0.9373 0.124 Uiso 1 1 calc R
C22 C -0.0632(7) 0.2268(7) 0.9217(3) 0.086(2) Uani 1 1 d .
H22 H -0.0748 0.2992 0.9327 0.104 Uiso 1 1 calc R
C31 C 0.1021(6) 0.5341(6) 0.7723(2) 0.0656(16) Uani 1 1 d .
H31 H 0.0824 0.5359 0.8071 0.079 Uiso 1 1 calc R
C32 C -0.0256(6) 0.4149(6) 0.7496(2) 0.0685(16) Uani 1 1 d .
H32A H -0.1058 0.4245 0.7563 0.082 Uiso 1 1 calc R
H32B H -0.0140 0.4152 0.7146 0.082 Uiso 1 1 calc R
C33 C -0.0468(6) 0.2818(6) 0.7706(2) 0.0749(18) Uani 1 1 d .
H33 H -0.0745 0.2750 0.8049 0.090 Uiso 1 1 calc R
C34 C 0.2010(6) 0.3926(6) 0.76614(19) 0.0617(15) Uani 1 1 d .
C35 C -0.2329(5) 0.0472(6) 0.77078(18) 0.0552(13) Uani 1 1 d .
H35 H -0.1743 0.0239 0.7907 0.066 Uiso 1 1 calc R
C36 C -0.3369(6) 0.0572(6) 0.8026(2) 0.0632(15) Uani 1 1 d .
C37 C -0.4347(7) -0.1620(6) 0.7738(2) 0.0728(17) Uani 1 1 d .
H37A H -0.5208 -0.2229 0.7570 0.087 Uiso 1 1 calc R
H37B H -0.4072 -0.2182 0.7925 0.087 Uiso 1 1 calc R
C38 C -0.3228(6) -0.0726(6) 0.7375(2) 0.0617(14) Uani 1 1 d .
C39 C -0.3829(8) -0.0255(8) 0.6970(2) 0.094(2) Uani 1 1 d .
H39A H -0.4399 -0.1026 0.6762 0.122 Uiso 1 1 calc R
H39B H -0.3088 0.0459 0.6782 0.122 Uiso 1 1 calc R
H39C H -0.4378 0.0101 0.7110 0.122 Uiso 1 1 calc R
C40 C -0.2493(9) -0.1451(9) 0.7173(3) 0.102(2) Uani 1 1 d .
H40A H -0.3121 -0.2215 0.6972 0.132 Uiso 1 1 calc R
H40B H -0.2178 -0.1788 0.7437 0.132 Uiso 1 1 calc R
H40C H -0.1713 -0.0810 0.6981 0.132 Uiso 1 1 calc R
C41 C 0.3189(6) 0.3673(6) 0.7629(2) 0.0627(14) Uani 1 1 d .
C42 C 0.3069(8) 0.2413(7) 0.7762(2) 0.0758(18) Uani 1 1 d .
H42 H 0.2214 0.1694 0.7864 0.091 Uiso 1 1 calc R
C43 C 0.4175(9) 0.2208(8) 0.7747(3) 0.088(2) Uani 1 1 d .
H43 H 0.4068 0.1357 0.7840 0.106 Uiso 1 1 calc R
C44 C 0.5435(8) 0.3240(8) 0.7597(3) 0.0799(18) Uani 1 1 d .
H44 H 0.6195 0.3107 0.7594 0.096 Uiso 1 1 calc R
C45 C 0.5573(7) 0.4486(7) 0.7448(2) 0.0783(18) Uani 1 1 d .
H45 H 0.6422 0.5187 0.7334 0.094 Uiso 1 1 calc R
C46 C 0.4456(7) 0.4691(6) 0.7470(2) 0.0698(17) Uani 1 1 d .
H46 H 0.4564 0.5541 0.7375 0.084 Uiso 1 1 calc R
C47 C 0.1288(6) 0.6704(6) 0.7506(2) 0.0627(15) Uani 1 1 d .
C48 C 0.0802(7) 0.7468(8) 0.7730(3) 0.093(2) Uani 1 1 d .
H48 H 0.0340 0.7167 0.8026 0.112 Uiso 1 1 calc R
C49 C 0.0983(9) 0.8675(9) 0.7528(4) 0.112(3) Uani 1 1 d .
H49 H 0.0654 0.9188 0.7688 0.135 Uiso 1 1 calc R
C50 C 0.1655(8) 0.9127(8) 0.7084(3) 0.097(2) Uani 1 1 d .
H50 H 0.1760 0.9931 0.6941 0.116 Uiso 1 1 calc R
C51 C 0.2156(8) 0.8393(8) 0.6862(3) 0.085(2) Uani 1 1 d .
H51 H 0.2620 0.8698 0.6566 0.102 Uiso 1 1 calc R
C52 C 0.1987(7) 0.7193(7) 0.7069(2) 0.0719(17) Uani 1 1 d .
H52 H 0.2349 0.6703 0.6913 0.086 Uiso 1 1 calc R

loop_
_atom_site_aniso_label
_atom_site_aniso_U_11
_atom_site_aniso_U_22
_atom_site_aniso_U_33
_atom_site_aniso_U_23
_atom_site_aniso_U_13
_atom_site_aniso_U_12
O1 0.055(3) 0.080(3) 0.081(3) -0.006(2) -0.002(2) 0.037(2)
O2 0.061(2) 0.122(4) 0.058(2) -0.030(2) -0.0107(18) 0.060(3)
O3 0.062(3) 0.114(4) 0.083(3) 0.014(3) 0.019(2) 0.045(3)
O4 0.098(4) 0.098(4) 0.093(3) 0.014(3) -0.004(3) 0.050(3)
O31 0.059(3) 0.057(3) 0.082(3) 0.002(2) -0.010(2) 0.009(2)
O32 0.072(3) 0.061(3) 0.059(2) 0.0154(19) -0.020(2) -0.011(2)
O33 0.070(3) 0.072(3) 0.092(3) 0.003(2) 0.021(2) 0.024(2)
O34 0.101(4) 0.083(3) 0.116(4) -0.022(3) 0.000(3) 0.047(3)
N1 0.055(3) 0.072(3) 0.062(3) 0.008(2) -0.007(2) 0.033(3)
N31 0.047(3) 0.057(3) 0.067(3) -0.014(2) -0.010(2) 0.016(2)
C1 0.045(3) 0.074(4) 0.058(3) 0.008(3) -0.002(2) 0.023(3)
C2 0.052(3) 0.079(4) 0.055(3) -0.008(3) -0.012(2) 0.031(3)
C3 0.048(3) 0.101(5) 0.049(3) -0.001(3) -0.004(3) 0.037(4)
C4 0.055(4) 0.084(4) 0.054(3) 0.002(3) -0.004(3) 0.039(3)
C5 0.052(3) 0.064(4) 0.060(3) -0.020(3) 0.002(3) 0.025(3)
C6 0.056(4) 0.080(4) 0.065(4) -0.009(3) -0.002(3) 0.031(3)
C7 0.082(5) 0.095(5) 0.088(4) -0.008(4) 0.015(4) 0.057(4)
C8 0.061(4) 0.069(4) 0.075(3) -0.005(3) 0.005(3) 0.039(3)
C9 0.123(7) 0.100(6) 0.150(8) 0.037(6) 0.046(6) 0.070(6)
C10 0.079(4) 0.111(5) 0.064(3) -0.006(3) -0.011(3) 0.065(4)
C11 0.052(3) 0.072(4) 0.066(3) 0.008(3) -0.002(3) 0.032(3)
C12 0.079(4) 0.079(4) 0.061(3) 0.001(3) -0.001(3) 0.039(4)
C13 0.115(6) 0.126(7) 0.071(4) -0.015(5) -0.016(4) 0.079(6)
C14 0.103(6) 0.105(7) 0.139(8) -0.028(6) -0.024(6) 0.068(6)
C15 0.105(7) 0.097(7) 0.204(11) 0.032(7) 0.026(7) 0.056(6)
C16 0.070(5) 0.086(5) 0.127(6) 0.022(5) 0.025(4) 0.042(4)
C17 0.062(4) 0.070(4) 0.056(3) 0.010(3) -0.005(3) 0.032(3)
C18 0.090(5) 0.079(5) 0.078(4) -0.001(4) 0.007(4) 0.042(4)
C19 0.103(6) 0.064(5) 0.105(5) -0.004(4) 0.006(5) 0.026(5)
C20 0.083(6) 0.075(5) 0.117(6) 0.028(5) -0.009(5) 0.026(4)
C21 0.070(5) 0.085(6) 0.149(7) 0.040(5) 0.013(5) 0.035(4)
C22 0.061(4) 0.075(4) 0.120(5) 0.027(4) 0.007(4) 0.032(4)
C31 0.044(3) 0.068(4) 0.067(3) -0.006(3) -0.002(3) 0.015(3)
C32 0.055(3) 0.058(4) 0.070(3) 0.000(3) -0.007(3) 0.011(3)
C33 0.059(4) 0.061(4) 0.067(3) 0.005(3) -0.014(3) 0.001(3)
C34 0.055(4) 0.054(4) 0.053(3) -0.002(3) -0.004(2) 0.010(3)
C35 0.040(3) 0.063(3) 0.054(3) 0.009(3) -0.006(2) 0.020(3)
C36 0.059(4) 0.053(4) 0.067(3) 0.001(3) -0.006(3) 0.020(3)
C37 0.071(4) 0.045(3) 0.085(4) 0.006(3) 0.002(3) 0.016(3)
C38 0.055(3) 0.054(3) 0.063(3) 0.011(3) 0.000(3) 0.017(3)
C39 0.094(5) 0.084(5) 0.072(4) 0.004(4) -0.031(4) 0.020(4)
C40 0.106(6) 0.099(5) 0.102(5) 0.007(4) 0.027(5) 0.053(5)
C41 0.068(4) 0.049(3) 0.059(3) -0.006(3) -0.001(3) 0.020(3)
C42 0.081(4) 0.066(4) 0.068(4) 0.000(3) 0.002(3) 0.027(4)
C43 0.098(6) 0.084(5) 0.094(5) 0.002(4) -0.006(4) 0.053(5)
C44 0.078(5) 0.092(5) 0.080(4) -0.011(4) -0.008(4) 0.050(4)
C45 0.070(4) 0.069(4) 0.089(4) -0.014(3) -0.002(3) 0.030(4)
C46 0.064(4) 0.050(3) 0.084(4) -0.013(3) -0.005(3) 0.020(3)
C47 0.041(3) 0.055(3) 0.076(4) -0.012(3) -0.002(3) 0.011(3)
C48 0.067(4) 0.075(5) 0.118(6) 0.001(4) 0.048(4) 0.021(4)
C49 0.095(6) 0.080(6) 0.156(8) -0.013(6) 0.047(6) 0.040(5)
C50 0.096(5) 0.072(5) 0.124(6) 0.013(4) 0.032(5) 0.043(4)
C51 0.106(6) 0.090(5) 0.076(4) 0.003(4) 0.018(4) 0.060(5)
C52 0.078(4) 0.079(4) 0.065(3) -0.001(3) 0.013(3) 0.044(4)

loop_
_atom_type_symbol
_atom_type_description
_atom_type_scat_dispersion_real
_atom_type_scat_dispersion_imag
_atom_type_scat_source
C C 0.0033 0.0016 'International Tables Vol C Tables 4.2.6.8 and 6.1.1.4'
H H 0.0000 0.0000 'International Tables Vol C Tables 4.2.6.8 and 6.1.1.4'
N N 0.0061 0.0033 'International Tables Vol C Tables 4.2.6.8 and 6.1.1.4'
O O 0.0106 0.0060 'International Tables Vol C Tables 4.2.6.8 and 6.1.1.4'

loop_
_geom_angle_atom_site_label_1
_geom_angle_atom_site_label_2
_geom_angle_atom_site_label_3
_geom_angle
C4 O1 C3 118.2(5)
C3 O2 C5 116.9(4)
C6 O3 C7 109.6(5)
C34 O31 C33 118.5(5)
C33 O32 C35 117.4(4)
C36 O33 C37 108.7(5)
C4 N1 C1 119.2(5)
C34 N31 C31 118.4(5)
N1 C1 C11 112.3(5)
N1 C1 C2 111.1(5)
C11 C1 C2 110.7(5)
N1 C1 H1 107.5
C11 C1 H1 107.5
C2 C1 H1 107.5
C3 C2 C1 109.3(5)
C3 C2 H2A 109.8
C1 C2 H2A 109.8
C3 C2 H2B 109.8
C1 C2 H2B 109.8
H2A C2 H2B 108.3
O2 C3 O1 106.9(5)
O2 C3 C2 108.9(4)
O1 C3 C2 111.2(5)
O2 C3 H3 109.9
O1 C3 H3 109.9
C2 C3 H3 109.9
N1 C4 O1 127.4(6)
N1 C4 C17 121.8(5)
O1 C4 C17 110.8(5)
O2 C5 C6 112.6(5)
O2 C5 C8 113.8(4)
C6 C5 C8 102.5(5)
O2 C5 H5 109.2
C6 C5 H5 109.2
C8 C5 H5 109.2
O4 C6 O3 122.3(6)
O4 C6 C5 128.7(6)
O3 C6 C5 108.8(6)
O3 C7 C8 104.9(5)
O3 C7 H7A 110.8
C8 C7 H7A 110.8
O3 C7 H7B 110.8
C8 C7 H7B 110.8
H7A C7 H7B 108.8
C5 C8 C9 114.4(6)
C5 C8 C10 110.6(5)
C9 C8 C10 110.3(6)
C5 C8 C7 99.8(5)
C9 C8 C7 110.8(6)
C10 C8 C7 110.5(6)
C8 C9 H9A 109.5
C8 C9 H9B 109.5
H9A C9 H9B 109.5
C8 C9 H9C 109.5
H9A C9 H9C 109.5
H9B C9 H9C 109.5
C8 C10 H10A 109.5
C8 C10 H10B 109.5
H10A C10 H10B 109.5
C8 C10 H10C 109.5
H10A C10 H10C 109.5
H10B C10 H10C 109.5
C16 C11 C12 118.5(6)
C16 C11 C1 119.8(6)
C12 C11 C1 121.6(6)
C13 C12 C11 120.5(7)
C13 C12 H12 119.8
C11 C12 H12 119.8
C14 C13 C12 121.5(8)
C14 C13 H13 119.2
C12 C13 H13 119.2
C13 C14 C15 119.3(8)
C13 C14 H14 120.3
C15 C14 H14 120.3
C16 C15 C14 118.6(9)
C16 C15 H15 120.7
C14 C15 H15 120.7
C11 C16 C15 121.4(8)
C11 C16 H16 119.3
C15 C16 H16 119.3
C22 C17 C18 117.6(6)
C22 C17 C4 119.8(6)
C18 C17 C4 122.7(6)
C19 C18 C17 120.4(7)
C19 C18 H18 119.8
C17 C18 H18 119.8
C20 C19 C18 121.4(8)
C20 C19 H19 119.3
C18 C19 H19 119.3
C19 C20 C21 118.4(8)
C19 C20 H20 120.8
C21 C20 H20 120.8
C20 C21 C22 122.0(8)
C20 C21 H21 119.0
C22 C21 H21 119.0
C21 C22 C17 120.2(8)
C21 C22 H22 119.9
C17 C22 H22 119.9
N31 C31 C32 111.9(5)
N31 C31 C47 112.7(5)
C32 C31 C47 110.2(5)
N31 C31 H31 107.2
C32 C31 H31 107.2
C47 C31 H31 107.2
C33 C32 C31 109.0(5)
C33 C32 H32A 109.9
C31 C32 H32A 109.9
C33 C32 H32B 109.9
C31 C32 H32B 109.9
H32A C32 H32B 108.3
O32 C33 O31 107.5(6)
O32 C33 C32 109.8(5)
O31 C33 C32 111.1(5)
O32 C33 H33 109.5
O31 C33 H33 109.5
C32 C33 H33 109.5
N31 C34 O31 127.2(6)
N31 C34 C41 120.6(5)
O31 C34 C41 112.2(5)
O32 C35 C36 112.2(5)
O32 C35 C38 112.3(4)
C36 C35 C38 102.8(4)
O32 C35 H35 109.8
C36 C35 H35 109.8
C38 C35 H35 109.8
O34 C36 O33 121.3(6)
O34 C36 C35 129.7(6)
O33 C36 C35 109.0(5)
O33 C37 C38 106.1(5)
O33 C37 H37A 110.5
C38 C37 H37A 110.5
O33 C37 H37B 110.5
C38 C37 H37B 110.5
H37A C37 H37B 108.7
C35 C38 C40 113.3(5)
C35 C38 C37 98.5(5)
C40 C38 C37 112.1(5)
C35 C38 C39 110.4(5)
C40 C38 C39 111.5(6)
C37 C38 C39 110.3(5)
C38 C39 H39A 109.5
C38 C39 H39B 109.5
H39A C39 H39B 109.5
C38 C39 H39C 109.5
H39A C39 H39C 109.5
H39B C39 H39C 109.5
C38 C40 H40A 109.5
C38 C40 H40B 109.5
H40A C40 H40B 109.5
C38 C40 H40C 109.5
H40A C40 H40C 109.5
H40B C40 H40C 109.5
C46 C41 C42 117.4(6)
C46 C41 C34 120.5(5)
C42 C41 C34 122.1(6)
C43 C42 C41 121.5(7)
C43 C42 H42 119.2
C41 C42 H42 119.2
C42 C43 C44 120.4(7)
C42 C43 H43 119.8
C44 C43 H43 119.8
C43 C44 C45 119.3(7)
C43 C44 H44 120.4
C45 C44 H44 120.4
C46 C45 C44 120.0(7)
C46 C45 H45 120.0
C44 C45 H45 120.0
C41 C46 C45 121.4(6)
C41 C46 H46 119.3
C45 C46 H46 119.3
C48 C47 C52 117.7(6)
C48 C47 C31 120.6(6)
C52 C47 C31 121.7(5)
C47 C48 C49 121.3(7)
C47 C48 H48 119.3
C49 C48 H48 119.3
C48 C49 C50 120.0(7)
C48 C49 H49 120.0
C50 C49 H49 120.0
C51 C50 C49 119.4(8)
C51 C50 H50 120.3
C49 C50 H50 120.3
C50 C51 C52 120.4(7)
C50 C51 H51 119.8
C52 C51 H51 119.8
C51 C52 C47 121.2(6)
C51 C52 H52 119.4
C47 C52 H52 119.4

loop_
_geom_bond_atom_site_label_1
_geom_bond_atom_site_label_2
_geom_bond_distance
O1 C4 1.366(7)
O1 C3 1.425(8)
O2 C3 1.396(6)
O2 C5 1.402(6)
O3 C6 1.352(8)
O3 C7 1.445(8)
O4 C6 1.194(8)
O31 C34 1.353(7)
O31 C33 1.438(8)
O32 C33 1.388(7)
O32 C35 1.411(6)
O33 C36 1.338(7)
O33 C37 1.445(8)
O34 C36 1.196(7)
N1 C4 1.247(8)
N1 C1 1.461(8)
N31 C34 1.266(8)
N31 C31 1.455(8)
C1 C11 1.504(8)
C1 C2 1.521(8)
C1 H1 0.9800
C2 C3 1.503(8)
C2 H2A 0.9700
C2 H2B 0.9700
C3 H3 0.9800
C4 C17 1.485(9)
C5 C6 1.503(9)
C5 C8 1.514(9)
C5 H5 0.9800
C7 C8 1.524(8)
C7 H7A 0.9700
C7 H7B 0.9700
C8 C9 1.519(10)
C8 C10 1.523(9)
C9 H9A 0.9600
C9 H9B 0.9600
C9 H9C 0.9600
C10 H10A 0.9600
C10 H10B 0.9600
C10 H10C 0.9600
C11 C16 1.367(9)
C11 C12 1.377(9)
C12 C13 1.369(10)
C12 H12 0.9300
C13 C14 1.341(12)
C13 H13 0.9300
C14 C15 1.405(14)
C14 H14 0.9300
C15 C16 1.382(13)
C15 H15 0.9300
C16 H16 0.9300
C17 C22 1.377(9)
C17 C18 1.392(9)
C18 C19 1.369(10)
C18 H18 0.9300
C19 C20 1.346(11)
C19 H19 0.9300
C20 C21 1.362(12)
C20 H20 0.9300
C21 C22 1.362(10)
C21 H21 0.9300
C22 H22 0.9300
C31 C32 1.512(8)
C31 C47 1.515(8)
C31 H31 0.9800
C32 C33 1.495(9)
C32 H32A 0.9700
C32 H32B 0.9700
C33 H33 0.9800
C34 C41 1.478(9)
C35 C36 1.498(8)
C35 C38 1.511(8)
C35 H35 0.9800
C37 C38 1.515(8)
C37 H37A 0.9700
C37 H37B 0.9700
C38 C40 1.514(9)
C38 C39 1.519(8)
C39 H39A 0.9600
C39 H39B 0.9600
C39 H39C 0.9600
C40 H40A 0.9600
C40 H40B 0.9600
C40 H40C 0.9600
C41 C46 1.367(8)
C41 C42 1.391(9)
C42 C43 1.361(10)
C42 H42 0.9300
C43 C44 1.359(10)
C43 H43 0.9300
C44 C45 1.380(10)
C44 H44 0.9300
C45 C46 1.375(9)
C45 H45 0.9300
C46 H46 0.9300
C47 C48 1.363(9)
C47 C52 1.383(8)
C48 C49 1.373(12)
C48 H48 0.9300
C49 C50 1.384(12)
C49 H49 0.9300
C50 C51 1.345(10)
C50 H50 0.9300
C51 C52 1.376(9)
C51 H51 0.9300
C52 H52 0.9300

loop_
_geom_torsion_atom_site_label_1
_geom_torsion_atom_site_label_2
_geom_torsion_atom_site_label_3
_geom_torsion_atom_site_label_4
_geom_torsion
C4 N1 C1 C11 -150.4(5)
C4 N1 C1 C2 -25.9(7)
N1 C1 C2 C3 50.9(6)
C11 C1 C2 C3 176.4(5)
C5 O2 C3 O1 88.5(6)
C5 O2 C3 C2 -151.2(5)
C4 O1 C3 O2 146.4(4)
C4 O1 C3 C2 27.7(6)
C1 C2 C3 O2 -169.3(5)
C1 C2 C3 O1 -51.7(6)
C1 N1 C4 O1 -0.6(8)
C1 N1 C4 C17 -179.3(5)
C3 O1 C4 N1 -0.2(8)
C3 O1 C4 C17 178.6(4)
C3 O2 C5 C6 80.2(6)
C3 O2 C5 C8 -163.7(5)
C7 O3 C6 O4 172.0(6)
C7 O3 C6 C5 -3.3(7)
O2 C5 C6 O4 -26.4(9)
C8 C5 C6 O4 -149.2(7)
O2 C5 C6 O3 148.5(5)
C8 C5 C6 O3 25.8(6)
C6 O3 C7 C8 -20.5(7)
O2 C5 C8 C9 84.1(7)
C6 C5 C8 C9 -154.0(6)
O2 C5 C8 C10 -41.2(7)
C6 C5 C8 C10 80.7(6)
O2 C5 C8 C7 -157.6(5)
C6 C5 C8 C7 -35.7(6)
O3 C7 C8 C5 34.8(6)
O3 C7 C8 C9 155.7(6)
O3 C7 C8 C10 -81.7(7)
N1 C1 C11 C16 -149.5(6)
C2 C1 C11 C16 85.7(7)
N1 C1 C11 C12 33.2(7)
C2 C1 C11 C12 -91.6(7)
C16 C11 C12 C13 -1.0(10)
C1 C11 C12 C13 176.3(6)
C11 C12 C13 C14 0.4(11)
C12 C13 C14 C15 0.9(13)
C13 C14 C15 C16 -1.5(14)
C12 C11 C16 C15 0.3(11)
C1 C11 C16 C15 -177.1(7)
C14 C15 C16 C11 1.0(14)
N1 C4 C17 C22 -22.7(8)
O1 C4 C17 C22 158.4(6)
N1 C4 C17 C18 155.4(6)
O1 C4 C17 C18 -23.5(8)
C22 C17 C18 C19 1.5(10)
C4 C17 C18 C19 -176.7(6)
C17 C18 C19 C20 -0.9(12)
C18 C19 C20 C21 0.0(13)
C19 C20 C21 C22 0.1(13)
C20 C21 C22 C17 0.6(13)
C18 C17 C22 C21 -1.3(10)
C4 C17 C22 C21 176.9(7)
C34 N31 C31 C32 -26.3(7)
C34 N31 C31 C47 -151.2(5)
N31 C31 C32 C33 52.0(7)
C47 C31 C32 C33 178.3(5)
C35 O32 C33 O31 91.1(6)
C35 O32 C33 C32 -147.9(5)
C34 O31 C33 O32 146.7(4)
C34 O31 C33 C32 26.5(7)
C31 C32 C33 O32 -170.4(5)
C31 C32 C33 O31 -51.6(7)
C31 N31 C34 O31 -1.8(8)
C31 N31 C34 C41 -179.6(5)
C33 O31 C34 N31 1.8(8)
C33 O31 C34 C41 179.7(5)
C33 O32 C35 C36 74.9(7)
C33 O32 C35 C38 -169.8(6)
C37 O33 C36 O34 175.4(6)
C37 O33 C36 C35 -4.1(7)
O32 C35 C36 O34 -31.7(8)
C38 C35 C36 O34 -152.6(7)
O32 C35 C36 O33 147.8(5)
C38 C35 C36 O33 26.8(6)
C36 O33 C37 C38 -20.5(7)
O32 C35 C38 C40 84.4(6)
C36 C35 C38 C40 -154.7(5)
O32 C35 C38 C37 -157.0(5)
C36 C35 C38 C37 -36.1(5)
O32 C35 C38 C39 -41.5(7)
C36 C35 C38 C39 79.4(6)
O33 C37 C38 C35 35.1(6)
O33 C37 C38 C40 154.6(6)
O33 C37 C38 C39 -80.4(6)
N31 C34 C41 C46 -21.5(8)
O31 C34 C41 C46 160.4(5)
N31 C34 C41 C42 157.7(5)
O31 C34 C41 C42 -20.4(7)
C46 C41 C42 C43 1.5(9)
C34 C41 C42 C43 -177.7(6)
C41 C42 C43 C44 -0.3(10)
C42 C43 C44 C45 -1.6(11)
C43 C44 C45 C46 2.4(10)
C42 C41 C46 C45 -0.8(9)
C34 C41 C46 C45 178.5(5)
C44 C45 C46 C41 -1.1(9)
N31 C31 C47 C48 -139.5(6)
C32 C31 C47 C48 94.7(7)
N31 C31 C47 C52 42.6(7)
C32 C31 C47 C52 -83.2(7)
C52 C47 C48 C49 0.8(11)
C31 C47 C48 C49 -177.2(7)
C47 C48 C49 C50 0.8(13)
C48 C49 C50 C51 -1.6(14)
C49 C50 C51 C52 0.8(12)
C50 C51 C52 C47 0.8(11)
C48 C47 C52 C51 -1.6(10)
C31 C47 C52 C51 176.3(6)

loop_
_cod_related_entry_id
_cod_related_entry_database
_cod_related_entry_code
1 ChemSpider 30651844
